data_4315540
loop_
_publ_author_name
'Ravi Shankar'
'Archana Jain'
'Gabriele Kociok-K\"ohn'
'Mary F. Mahon'
'Kieran C. Molloy'

_publ_section_title
;
 Cleavage of Sn-C and S-CalkylBonds on an Organotin Scaffold: Synthesis
 and Characterization of a Novel Organotin-Sulfite Cluster Bearing
 Methyltin- and Dimethyltin Fragments
;
_journal_name_full 'Inorganic Chemistry'
_journal_page_first 4708
_journal_page_last 4715
_journal_paper_doi 10.1021/ic100465u
_journal_volume 49
_journal_year 2010
_chemical_formula_moiety 'C19 H49 O12 S3 Sn4'
_chemical_formula_sum 'C19 H49 O12 S3 Sn4'
_chemical_formula_weight 1040.52
_chemical_name_systematic
;
 ?
;
_space_group_IT_number 14
_symmetry_cell_setting monoclinic
_symmetry_space_group_name_Hall '-P 2yn'
_symmetry_space_group_name_H-M 'P 1 21/n 1'
_atom_sites_solution_hydrogens geom
_atom_sites_solution_primary direct
_atom_sites_solution_secondary difmap
_audit_creation_method SHELXL-97
_cell_angle_alpha 90.00
_cell_angle_beta 97.031(3)
_cell_angle_gamma 90.00
_cell_formula_units_Z 4
_cell_length_a 12.521(2)
_cell_length_b 15.424(3)
_cell_length_c 19.226(3)
_cell_measurement_reflns_used 4561
_cell_measurement_temperature 293(2)
_cell_measurement_theta_max 28.28
_cell_measurement_theta_min 2.27
_cell_volume 3685.1(11)
_computing_cell_refinement 'Bruker SMART'
_computing_data_collection 'Bruker SMART'
_computing_data_reduction 'Bruker SAINT'
_computing_molecular_graphics 'ORTEP3 for Windows - Farrugia, L. J. J. Appl. Crystallogr. 1997, 30, 565'
_computing_publication_material
;
 'WinGX publication routines, Farrugia, 
 L. J., J. Appl. Crystallogr., 1999, 32, 837-838
;
_computing_structure_refinement 'SHELXL-97 (Sheldrick, 1997)'
_computing_structure_solution 'SHELXS-97 (Sheldrick, 1990)'
_diffrn_ambient_temperature 293(2)
_diffrn_measured_fraction_theta_full 1.000
_diffrn_measured_fraction_theta_max 1.000
_diffrn_measurement_device_type 'Nonius Kappa CCD'
_diffrn_measurement_method '\f and \w scans'
_diffrn_radiation_monochromator graphite
_diffrn_radiation_source 'fine-focus sealed tube'
_diffrn_radiation_type MoK\a
_diffrn_radiation_wavelength 0.71073
_diffrn_reflns_av_R_equivalents 0.0675
_diffrn_reflns_av_sigmaI/netI 0.0510
_diffrn_reflns_limit_h_max 14
_diffrn_reflns_limit_h_min -14
_diffrn_reflns_limit_k_max 18
_diffrn_reflns_limit_k_min -18
_diffrn_reflns_limit_l_max 22
_diffrn_reflns_limit_l_min -22
_diffrn_reflns_number 34775
_diffrn_reflns_theta_full 25.00
_diffrn_reflns_theta_max 25.00
_diffrn_reflns_theta_min 1.70
_diffrn_standards_decay_% 0
_diffrn_standards_number 0
_exptl_absorpt_coefficient_mu 2.895
_exptl_absorpt_correction_T_max 0.7226
_exptl_absorpt_correction_T_min 0.3091
_exptl_absorpt_correction_type multi-scan
_exptl_absorpt_process_details '(SADABS; Bruker, 2000)'
_exptl_crystal_colour White
_exptl_crystal_density_diffrn 1.875
_exptl_crystal_density_method 'not measured'
_exptl_crystal_description Rod
_exptl_crystal_F_000 2028
_exptl_crystal_size_max 0.53
_exptl_crystal_size_mid 0.31
_exptl_crystal_size_min 0.12
_refine_diff_density_max 1.701
_refine_diff_density_min -0.877
_refine_diff_density_rms 0.157
_refine_ls_extinction_method none
_refine_ls_goodness_of_fit_ref 1.220
_refine_ls_hydrogen_treatment constr
_refine_ls_matrix_type full
_refine_ls_number_parameters 376
_refine_ls_number_reflns 6490
_refine_ls_number_restraints 3
_refine_ls_restrained_S_all 1.223
_refine_ls_R_factor_all 0.1039
_refine_ls_R_factor_gt 0.0813
_refine_ls_shift/su_max 0.001
_refine_ls_shift/su_mean 0.000
_refine_ls_structure_factor_coef Fsqd
_refine_ls_weighting_details 'calc w=1/[\s^2^(Fo^2^)+(0.0688P)^2^+13.8866P] where P=(Fo^2^+2Fc^2^)/3'
_refine_ls_weighting_scheme calc
_refine_ls_wR_factor_gt 0.1647
_refine_ls_wR_factor_ref 0.1756
_reflns_number_gt 5292
_reflns_number_total 6490
_reflns_threshold_expression >2sigma(I)
_cod_data_source_file ic100465u_si_001_3.cif
_cod_data_source_block compound3
_cod_database_code 4315540

loop_
_symmetry_equiv_pos_as_xyz
'x, y, z'
'-x+1/2, y+1/2, -z+1/2'
'-x, -y, -z'
'x-1/2, -y-1/2, z-1/2'

loop_
_atom_site_label
_atom_site_type_symbol
_atom_site_fract_x
_atom_site_fract_y
_atom_site_fract_z
_atom_site_U_iso_or_equiv
_atom_site_adp_type
_atom_site_occupancy
_atom_site_symmetry_multiplicity
_atom_site_calc_flag
_atom_site_refinement_flags
_atom_site_disorder_assembly
_atom_site_disorder_group
Sn1 Sn 0.43784(6) 0.83341(5) 0.74221(4) 0.0446(2) Uani 1 1 d . . .
Sn2 Sn 0.18353(7) 0.78088(6) 0.60793(4) 0.0538(3) Uani 1 1 d . A .
Sn3 Sn 0.44306(6) 0.77038(5) 0.57812(4) 0.0468(2) Uani 1 1 d . . .
Sn4 Sn 0.70523(6) 0.82449(6) 0.68446(4) 0.0544(3) Uani 1 1 d . . .
S1 S 0.1703(3) 0.8244(2) 0.78489(17) 0.0643(9) Uani 1 1 d . . .
S2 S 0.7847(4) 0.7586(4) 0.5364(2) 0.1051(16) Uani 1 1 d . . .
S3 S 0.7190(4) 0.8822(3) 0.85974(19) 0.0836(12) Uani 1 1 d . . .
O1 O 0.5462(5) 0.8108(5) 0.6683(3) 0.0450(18) Uani 1 1 d . B .
O2 O 0.3411(5) 0.7965(4) 0.6537(3) 0.0416(17) Uani 1 1 d . A .
O3 O 0.2800(7) 0.7476(6) 0.5302(4) 0.067(2) Uani 1 1 d . A .
O4 O 0.2854(7) 0.8453(8) 0.7979(5) 0.091(3) Uani 1 1 d . . .
O5 O 0.1317(7) 0.8372(6) 0.7115(4) 0.072(3) Uani 1 1 d . . .
O6 O 0.1455(11) 0.7426(7) 0.8095(6) 0.113(4) Uani 1 1 d . . .
O7 O 0.6929(8) 0.7790(7) 0.5751(5) 0.087(3) Uani 1 1 d . B .
O8 O 0.7773(19) 0.6707(11) 0.5123(10) 0.204(9) Uani 1 1 d . B .
O9 O 0.8840(11) 0.7826(13) 0.5778(7) 0.165(7) Uani 1 1 d . B .
O10 O 0.6594(7) 0.8722(6) 0.7905(4) 0.068(2) Uani 1 1 d . B .
O11 O 0.7016(14) 0.8204(10) 0.9052(6) 0.157(6) Uani 1 1 d . B .
O12 O 0.8358(10) 0.8860(14) 0.8537(8) 0.183(8) Uani 1 1 d . B .
C1 C 0.4400(10) 0.9694(8) 0.7411(7) 0.064(3) Uani 1 1 d . . .
H1A H 0.4302 0.9896 0.7877 0.077 Uiso 1 1 calc R . .
H1B H 0.5111 0.9878 0.7320 0.077 Uiso 1 1 calc R . .
C2 C 0.3618(14) 1.0129(9) 0.6915(9) 0.102(6) Uani 1 1 d . . .
H2A H 0.3721 0.9959 0.6448 0.153 Uiso 1 1 calc R . .
H2B H 0.3707 1.0745 0.6964 0.153 Uiso 1 1 calc R . .
H2C H 0.2906 0.9971 0.7005 0.153 Uiso 1 1 calc R . .
C3 C 0.4714(11) 0.7234(8) 0.8056(7) 0.072(4) Uani 1 1 d . . .
H3A H 0.5462 0.7081 0.8044 0.087 Uiso 1 1 calc R . .
H3B H 0.4635 0.7395 0.8535 0.087 Uiso 1 1 calc R . .
C4 C 0.4059(14) 0.6453(10) 0.7882(9) 0.096(5) Uani 1 1 d . . .
H4A H 0.4167 0.6254 0.7422 0.144 Uiso 1 1 calc R . .
H4B H 0.3313 0.6588 0.7891 0.144 Uiso 1 1 calc R . .
H4C H 0.4271 0.6006 0.8218 0.144 Uiso 1 1 calc R . .
C5 C 0.1321(13) 0.6571(9) 0.6350(8) 0.082(5) Uani 1 1 d D . .
H5A H 0.1641 0.6453 0.6825 0.098 Uiso 0.76(7) 1 calc PR A 1
H5B H 0.0549 0.6598 0.6357 0.098 Uiso 0.76(7) 1 calc PR A 1
H5C H 0.1923 0.6226 0.6560 0.098 Uiso 0.24(7) 1 d PR A 2
H5D H 0.0792 0.6613 0.6677 0.098 Uiso 0.24(7) 1 d PR A 2
C6 C 0.155(7) 0.581(2) 0.591(2) 0.21(3) Uani 0.76(7) 1 d P A 1
H6A H 0.1263 0.5292 0.6097 0.310 Uiso 0.76(7) 1 calc PR A 1
H6B H 0.2311 0.5747 0.5910 0.310 Uiso 0.76(7) 1 calc PR A 1
H6C H 0.1214 0.5895 0.5438 0.310 Uiso 0.76(7) 1 calc PR A 1
C6A C 0.081(5) 0.616(5) 0.565(2) 0.10(4) Uani 0.24(7) 1 d PD A 2
H6D H 0.0558 0.5583 0.5741 0.146 Uiso 0.24(7) 1 calc PR A 2
H6E H 0.1335 0.6125 0.5330 0.146 Uiso 0.24(7) 1 calc PR A 2
H6F H 0.0212 0.6505 0.5453 0.146 Uiso 0.24(7) 1 calc PR A 2
C7 C 0.1205(11) 0.8996(9) 0.5653(7) 0.071(4) Uani 1 1 d . . .
H7A H 0.0495 0.9077 0.5796 0.085 Uiso 1 1 calc R A .
H7B H 0.1657 0.9463 0.5859 0.085 Uiso 1 1 calc R . .
C8 C 0.112(2) 0.9078(15) 0.4889(10) 0.175(12) Uani 1 1 d . A .
H8A H 0.0679 0.8615 0.4675 0.262 Uiso 1 1 calc R . .
H8B H 0.1820 0.9048 0.4741 0.262 Uiso 1 1 calc R . .
H8C H 0.0790 0.9625 0.4750 0.262 Uiso 1 1 calc R . .
C9 C 0.496(3) 0.6367(17) 0.5849(16) 0.094(11) Uani 0.63(4) 1 d P B 1
H9A H 0.5719 0.6362 0.6038 0.113 Uiso 0.63(4) 1 calc PR B 1
H9B H 0.4572 0.6072 0.6185 0.113 Uiso 0.63(4) 1 calc PR B 1
C10 C 0.486(5) 0.590(3) 0.526(3) 0.24(3) Uani 0.63(4) 1 d P B 1
H10A H 0.5001 0.5305 0.5366 0.357 Uiso 0.63(4) 1 calc PR B 1
H10B H 0.5353 0.6111 0.4954 0.357 Uiso 0.63(4) 1 calc PR B 1
H10C H 0.4134 0.5963 0.5028 0.357 Uiso 0.63(4) 1 calc PR B 1
C9A C 0.480(3) 0.649(3) 0.556(2) 0.051(13) Uiso 0.37(4) 1 d P B 2
H9C H 0.4136 0.6187 0.5386 0.061 Uiso 0.37(4) 1 calc PR B 2
H9D H 0.5245 0.6496 0.5183 0.061 Uiso 0.37(4) 1 calc PR B 2
C10A C 0.537(5) 0.596(3) 0.616(3) 0.10(2) Uani 0.37(4) 1 d P B 2
H10D H 0.5562 0.5405 0.5990 0.157 Uiso 0.37(4) 1 calc PR B 2
H10E H 0.4903 0.5886 0.6515 0.157 Uiso 0.37(4) 1 calc PR B 2
H10F H 0.6009 0.6263 0.6354 0.157 Uiso 0.37(4) 1 calc PR B 2
C11 C 0.4658(11) 0.8783(8) 0.5114(7) 0.067(4) Uani 1 1 d . B .
H11A H 0.4179 0.9247 0.5217 0.081 Uiso 1 1 calc R . .
H11B H 0.5390 0.8992 0.5224 0.081 Uiso 1 1 calc R . .
C12 C 0.4463(15) 0.8587(13) 0.4354(7) 0.110(6) Uani 1 1 d . . .
H12A H 0.4969 0.8158 0.4239 0.164 Uiso 1 1 calc R B .
H12B H 0.4549 0.9106 0.4091 0.164 Uiso 1 1 calc R . .
H12C H 0.3745 0.8370 0.4240 0.164 Uiso 1 1 calc R . .
C13 C 0.7501(12) 0.9522(11) 0.6584(8) 0.096(5) Uani 1 1 d D B .
H13A H 0.7438 0.9566 0.6077 0.115 Uiso 1 1 calc R . .
H13B H 0.6985 0.9923 0.6743 0.115 Uiso 1 1 calc R . .
C14 C 0.8595(14) 0.9813(14) 0.6871(10) 0.140(8) Uani 1 1 d D . .
H14A H 0.8602 0.9965 0.7356 0.211 Uiso 1 1 calc R B .
H14B H 0.8792 1.0310 0.6613 0.211 Uiso 1 1 calc R . .
H14C H 0.9100 0.9353 0.6829 0.211 Uiso 1 1 calc R . .
C15 C 0.7682(14) 0.7038(12) 0.7311(10) 0.112(7) Uani 1 1 d D B .
H15A H 0.7382 0.6943 0.7747 0.135 Uiso 1 1 calc R . .
H15B H 0.7455 0.6562 0.6998 0.135 Uiso 1 1 calc R . .
C16 C 0.8861(17) 0.7039(18) 0.7452(12) 0.174(11) Uani 1 1 d D . .
H16A H 0.9130 0.7604 0.7357 0.260 Uiso 1 1 calc R B .
H16B H 0.9150 0.6620 0.7157 0.260 Uiso 1 1 calc R . .
H16C H 0.9075 0.6894 0.7935 0.260 Uiso 1 1 calc R . .
C17 C 0.1076(12) 0.9005(11) 0.8310(8) 0.092(5) Uani 1 1 d . . .
H17A H 0.0311 0.8921 0.8228 0.138 Uiso 1 1 calc R . .
H17B H 0.1251 0.9575 0.8158 0.138 Uiso 1 1 calc R . .
H17C H 0.1315 0.8944 0.8801 0.138 Uiso 1 1 calc R . .
C18 C 0.7718(15) 0.8246(14) 0.4626(9) 0.124(7) Uani 1 1 d . B .
H18A H 0.8337 0.8174 0.4381 0.186 Uiso 1 1 calc R . .
H18B H 0.7666 0.8840 0.4766 0.186 Uiso 1 1 calc R . .
H18C H 0.7081 0.8087 0.4323 0.186 Uiso 1 1 calc R . .
C19 C 0.6884(18) 0.9847(12) 0.8878(10) 0.140(8) Uani 1 1 d . B .
H19A H 0.6141 0.9868 0.8953 0.211 Uiso 1 1 calc R . .
H19B H 0.7015 1.0265 0.8528 0.211 Uiso 1 1 calc R . .
H19C H 0.7328 0.9977 0.9309 0.211 Uiso 1 1 calc R . .

loop_
_atom_site_aniso_label
_atom_site_aniso_U_11
_atom_site_aniso_U_22
_atom_site_aniso_U_33
_atom_site_aniso_U_23
_atom_site_aniso_U_13
_atom_site_aniso_U_12
Sn1 0.0498(5) 0.0496(5) 0.0343(4) -0.0001(3) 0.0045(3) 0.0046(4)
Sn2 0.0498(5) 0.0634(5) 0.0475(5) 0.0086(4) 0.0037(4) -0.0035(4)
Sn3 0.0564(5) 0.0468(4) 0.0384(4) -0.0029(3) 0.0107(4) 0.0018(4)
Sn4 0.0437(5) 0.0702(6) 0.0497(5) 0.0093(4) 0.0071(4) 0.0064(4)
S1 0.068(2) 0.079(2) 0.0477(18) -0.0033(16) 0.0154(16) 0.0105(18)
S2 0.096(3) 0.154(5) 0.071(3) 0.006(3) 0.035(3) 0.027(3)
S3 0.102(3) 0.097(3) 0.047(2) 0.005(2) -0.009(2) -0.010(2)
O1 0.036(4) 0.062(5) 0.038(4) -0.002(3) 0.009(3) 0.001(3)
O2 0.039(4) 0.053(4) 0.033(4) -0.002(3) 0.004(3) 0.001(3)
O3 0.055(5) 0.095(7) 0.049(5) -0.018(5) 0.002(4) -0.009(5)
O4 0.044(5) 0.165(10) 0.065(6) -0.025(6) 0.018(5) 0.004(6)
O5 0.065(6) 0.100(7) 0.049(5) -0.002(5) 0.006(4) 0.018(5)
O6 0.154(11) 0.088(8) 0.097(9) 0.032(7) 0.015(8) -0.007(8)
O7 0.078(7) 0.132(9) 0.055(6) -0.012(6) 0.028(5) 0.011(6)
O8 0.33(3) 0.139(14) 0.166(16) -0.003(12) 0.125(17) 0.069(15)
O9 0.081(9) 0.31(2) 0.103(10) 0.020(12) 0.019(8) 0.041(11)
O10 0.080(6) 0.082(6) 0.040(5) 0.000(4) -0.002(4) 0.012(5)
O11 0.238(18) 0.153(12) 0.065(8) 0.048(8) -0.042(9) -0.037(11)
O12 0.069(9) 0.34(2) 0.139(13) -0.049(14) -0.002(8) -0.006(12)
C1 0.066(9) 0.056(7) 0.067(9) -0.008(6) -0.007(7) 0.017(6)
C2 0.136(15) 0.058(9) 0.104(13) -0.006(9) -0.016(11) 0.006(10)
C3 0.075(9) 0.067(9) 0.075(9) 0.035(7) 0.009(7) 0.002(7)
C4 0.116(14) 0.070(10) 0.099(12) 0.032(9) 0.005(10) 0.006(9)
C5 0.107(12) 0.066(9) 0.078(10) -0.013(8) 0.033(9) -0.036(9)
C6 0.42(9) 0.046(16) 0.19(4) 0.01(2) 0.16(5) -0.01(3)
C6A 0.08(5) 0.01(3) 0.22(10) 0.00(4) 0.09(5) -0.01(3)
C7 0.067(9) 0.080(9) 0.065(9) 0.014(7) 0.004(7) 0.019(7)
C8 0.25(3) 0.19(2) 0.091(14) 0.079(15) 0.048(16) 0.14(2)
C9 0.17(3) 0.043(15) 0.06(2) -0.015(14) -0.03(2) 0.035(17)
C10 0.38(8) 0.11(3) 0.20(5) -0.08(3) -0.08(5) 0.07(4)
C10A 0.16(5) 0.06(3) 0.09(4) 0.02(3) -0.02(3) 0.03(3)
C11 0.075(9) 0.061(8) 0.067(9) 0.022(7) 0.011(7) -0.001(7)
C12 0.131(15) 0.144(16) 0.055(10) 0.019(10) 0.017(10) -0.016(13)
C13 0.090(12) 0.113(13) 0.082(11) 0.018(10) 0.005(9) -0.043(10)
C14 0.139(18) 0.16(2) 0.122(17) -0.011(15) 0.013(14) -0.070(16)
C15 0.083(13) 0.130(15) 0.115(15) -0.010(12) -0.020(11) 0.052(11)
C16 0.19(3) 0.22(3) 0.113(18) 0.043(19) 0.049(18) 0.05(2)
C17 0.078(10) 0.116(13) 0.086(11) -0.023(10) 0.025(9) 0.018(9)
C18 0.097(14) 0.20(2) 0.083(12) -0.002(13) 0.029(10) -0.026(14)
C19 0.20(2) 0.113(15) 0.092(14) -0.035(12) -0.037(14) 0.013(15)

loop_
_atom_type_symbol
_atom_type_description
_atom_type_scat_dispersion_real
_atom_type_scat_dispersion_imag
_atom_type_scat_source
C C 0.0033 0.0016 'International Tables Vol C Tables 4.2.6.8 and 6.1.1.4'
H H 0.0000 0.0000 'International Tables Vol C Tables 4.2.6.8 and 6.1.1.4'
O O 0.0106 0.0060 'International Tables Vol C Tables 4.2.6.8 and 6.1.1.4'
S S 0.1246 0.1234 'International Tables Vol C Tables 4.2.6.8 and 6.1.1.4'
Sn Sn -0.6537 1.4246 'International Tables Vol C Tables 4.2.6.8 and 6.1.1.4'

loop_
_geom_angle_atom_site_label_1
_geom_angle_atom_site_label_2
_geom_angle_atom_site_label_3
_geom_angle
_geom_angle_site_symmetry_1
_geom_angle_site_symmetry_3
_geom_angle_publ_flag
O2 Sn1 C1 106.1(4) . . ?
O2 Sn1 C3 108.3(5) . . ?
C1 Sn1 C3 144.2(5) . . ?
O2 Sn1 O1 76.0(3) . . ?
C1 Sn1 O1 98.5(4) . . ?
C3 Sn1 O1 99.1(5) . . ?
O2 Sn1 O4 88.2(3) . . ?
C1 Sn1 O4 86.4(5) . . ?
C3 Sn1 O4 85.0(5) . . ?
O1 Sn1 O4 164.2(3) . . ?
O2 Sn2 O3 74.3(3) . . ?
O2 Sn2 C5 107.8(5) . . ?
O3 Sn2 C5 100.0(5) . . ?
O2 Sn2 C7 110.7(4) . . ?
O3 Sn2 C7 99.0(4) . . ?
C5 Sn2 C7 140.4(6) . . ?
O2 Sn2 O5 86.8(3) . . ?
O3 Sn2 O5 160.5(3) . . ?
C5 Sn2 O5 90.1(5) . . ?
C7 Sn2 O5 83.1(4) . . ?
C9A Sn3 O2 120.5(12) . . ?
C9A Sn3 O1 108.6(12) . . ?
O2 Sn3 O1 74.8(3) . . ?
C9A Sn3 C11 123.6(13) . . ?
O2 Sn3 C11 113.9(4) . . ?
O1 Sn3 C11 98.5(4) . . ?
C9A Sn3 O3 89.2(13) . . ?
O2 Sn3 O3 72.6(3) . . ?
O1 Sn3 O3 147.4(3) . . ?
C11 Sn3 O3 93.4(5) . . ?
C9A Sn3 C9 15.9(12) . . ?
O2 Sn3 C9 110.6(10) . . ?
O1 Sn3 C9 94.5(8) . . ?
C11 Sn3 C9 135.5(10) . . ?
O3 Sn3 C9 98.0(9) . . ?
O1 Sn4 C13 110.5(5) . . ?
O1 Sn4 C15 106.2(6) . . ?
C13 Sn4 C15 143.0(7) . . ?
O1 Sn4 O7 82.3(3) . . ?
C13 Sn4 O7 93.4(5) . . ?
C15 Sn4 O7 95.8(6) . . ?
O1 Sn4 O10 79.6(3) . . ?
C13 Sn4 O10 90.8(5) . . ?
C15 Sn4 O10 91.4(6) . . ?
O7 Sn4 O10 161.7(3) . . ?
O6 S1 O5 113.1(7) . . ?
O6 S1 O4 113.3(8) . . ?
O5 S1 O4 109.9(6) . . ?
O6 S1 C17 108.0(8) . . ?
O5 S1 C17 106.9(7) . . ?
O4 S1 C17 105.2(7) . . ?
O8 S2 O9 116.1(12) . . ?
O8 S2 O7 110.0(10) . . ?
O9 S2 O7 109.7(7) . . ?
O8 S2 C18 107.2(10) . . ?
O9 S2 C18 106.7(10) . . ?
O7 S2 C18 106.7(8) . . ?
O11 S3 O10 114.7(7) . . ?
O11 S3 O12 108.8(11) . . ?
O10 S3 O12 109.5(7) . . ?
O11 S3 C19 113.0(11) . . ?
O10 S3 C19 106.0(7) . . ?
O12 S3 C19 104.3(11) . . ?
Sn4 O1 Sn1 126.3(3) . . ?
Sn4 O1 Sn3 130.9(3) . . ?
Sn1 O1 Sn3 102.8(3) . . ?
Sn1 O2 Sn2 145.2(4) . . ?
Sn1 O2 Sn3 106.4(3) . . ?
Sn2 O2 Sn3 108.3(3) . . ?
Sn2 O3 Sn3 104.6(3) . . ?
S1 O4 Sn1 138.9(6) . . ?
S1 O5 Sn2 133.3(5) . . ?
S2 O7 Sn4 125.5(6) . . ?
S3 O10 Sn4 133.5(6) . . ?
C2 C1 Sn1 117.5(9) . . ?
C2 C1 H1A 107.9 . . ?
Sn1 C1 H1A 107.9 . . ?
C2 C1 H1B 107.9 . . ?
Sn1 C1 H1B 107.9 . . ?
H1A C1 H1B 107.2 . . ?
C1 C2 H2A 109.5 . . ?
C1 C2 H2B 109.5 . . ?
H2A C2 H2B 109.5 . . ?
C1 C2 H2C 109.5 . . ?
H2A C2 H2C 109.5 . . ?
H2B C2 H2C 109.5 . . ?
C4 C3 Sn1 117.5(10) . . ?
C4 C3 H3A 107.9 . . ?
Sn1 C3 H3A 107.9 . . ?
C4 C3 H3B 107.9 . . ?
Sn1 C3 H3B 107.9 . . ?
H3A C3 H3B 107.2 . . ?
C3 C4 H4A 109.5 . . ?
C3 C4 H4B 109.5 . . ?
H4A C4 H4B 109.5 . . ?
C3 C4 H4C 109.5 . . ?
H4A C4 H4C 109.5 . . ?
H4B C4 H4C 109.5 . . ?
C6 C5 Sn2 119.3(14) . . ?
C6A C5 Sn2 105(3) . . ?
C6 C5 H5A 107.5 . . ?
C6A C5 H5A 144.8 . . ?
Sn2 C5 H5A 107.5 . . ?
C6 C5 H5B 107.5 . . ?
C6A C5 H5B 73.9 . . ?
Sn2 C5 H5B 107.5 . . ?
H5A C5 H5B 107.0 . . ?
C6 C5 H5C 67.3 . . ?
C6A C5 H5C 110.7 . . ?
Sn2 C5 H5C 110.8 . . ?
H5B C5 H5C 138.0 . . ?
C6 C5 H5D 127.7 . . ?
C6A C5 H5D 110.2 . . ?
Sn2 C5 H5D 110.8 . . ?
H5A C5 H5D 68.7 . . ?
H5C C5 H5D 108.9 . . ?
C5 C6 H6A 109.5 . . ?
H5C C6 H6A 98.1 . . ?
C5 C6 H6B 109.5 . . ?
H5C C6 H6B 79.8 . . ?
H6A C6 H6B 109.5 . . ?
C5 C6 H6C 109.5 . . ?
H5C C6 H6C 145.0 . . ?
H6A C6 H6C 109.5 . . ?
H6B C6 H6C 109.5 . . ?
C5 C6A H6D 109.5 . . ?
C5 C6A H6E 109.5 . . ?
H6D C6A H6E 109.5 . . ?
C5 C6A H6F 109.5 . . ?
H6D C6A H6F 109.5 . . ?
H6E C6A H6F 109.5 . . ?
C8 C7 Sn2 116.2(11) . . ?
C8 C7 H7A 108.2 . . ?
Sn2 C7 H7A 108.2 . . ?
C8 C7 H7B 108.2 . . ?
Sn2 C7 H7B 108.2 . . ?
H7A C7 H7B 107.4 . . ?
C7 C8 H8A 109.5 . . ?
C7 C8 H8B 109.5 . . ?
H8A C8 H8B 109.5 . . ?
C7 C8 H8C 109.5 . . ?
H8A C8 H8C 109.5 . . ?
H8B C8 H8C 109.5 . . ?
C10 C9 Sn3 117(3) . . ?
C10 C9 H9A 108.0 . . ?
Sn3 C9 H9A 108.0 . . ?
C10 C9 H9B 108.0 . . ?
Sn3 C9 H9B 108.0 . . ?
H9A C9 H9B 107.2 . . ?
C9 C10 H10A 109.5 . . ?
C9 C10 H10B 109.5 . . ?
H10A C10 H10B 109.5 . . ?
C9 C10 H10C 109.5 . . ?
H10A C10 H10C 109.5 . . ?
H10B C10 H10C 109.5 . . ?
C10A C9A Sn3 116(3) . . ?
C10A C9A H9C 108.3 . . ?
Sn3 C9A H9C 108.3 . . ?
C10A C9A H9D 108.3 . . ?
Sn3 C9A H9D 108.3 . . ?
H9C C9A H9D 107.4 . . ?
C9A C10A H10D 109.5 . . ?
C9A C10A H10E 109.5 . . ?
H10D C10A H10E 109.5 . . ?
C9A C10A H10F 109.5 . . ?
H10D C10A H10F 109.5 . . ?
H10E C10A H10F 109.5 . . ?
C12 C11 Sn3 114.4(10) . . ?
C12 C11 H11A 108.6 . . ?
Sn3 C11 H11A 108.6 . . ?
C12 C11 H11B 108.6 . . ?
Sn3 C11 H11B 108.6 . . ?
H11A C11 H11B 107.6 . . ?
C11 C12 H12A 109.5 . . ?
C11 C12 H12B 109.5 . . ?
H12A C12 H12B 109.5 . . ?
C11 C12 H12C 109.5 . . ?
H12A C12 H12C 109.5 . . ?
H12B C12 H12C 109.5 . . ?
C14 C13 Sn4 116.8(13) . . ?
C14 C13 H13A 108.1 . . ?
Sn4 C13 H13A 108.1 . . ?
C14 C13 H13B 108.1 . . ?
Sn4 C13 H13B 108.1 . . ?
H13A C13 H13B 107.3 . . ?
C13 C14 H14A 109.5 . . ?
C13 C14 H14B 109.5 . . ?
H14A C14 H14B 109.5 . . ?
C13 C14 H14C 109.5 . . ?
H14A C14 H14C 109.5 . . ?
H14B C14 H14C 109.5 . . ?
C16 C15 Sn4 112.4(16) . . ?
C16 C15 H15A 109.1 . . ?
Sn4 C15 H15A 109.1 . . ?
C16 C15 H15B 109.1 . . ?
Sn4 C15 H15B 109.1 . . ?
H15A C15 H15B 107.9 . . ?
C15 C16 H16A 109.5 . . ?
C15 C16 H16B 109.5 . . ?
H16A C16 H16B 109.5 . . ?
C15 C16 H16C 109.5 . . ?
H16A C16 H16C 109.5 . . ?
H16B C16 H16C 109.5 . . ?
S1 C17 H17A 109.5 . . ?
S1 C17 H17B 109.5 . . ?
H17A C17 H17B 109.5 . . ?
S1 C17 H17C 109.5 . . ?
H17A C17 H17C 109.5 . . ?
H17B C17 H17C 109.5 . . ?
S2 C18 H18A 109.5 . . ?
S2 C18 H18B 109.5 . . ?
H18A C18 H18B 109.5 . . ?
S2 C18 H18C 109.5 . . ?
H18A C18 H18C 109.5 . . ?
H18B C18 H18C 109.5 . . ?
S3 C19 H19A 109.5 . . ?
S3 C19 H19B 109.5 . . ?
H19A C19 H19B 109.5 . . ?
S3 C19 H19C 109.5 . . ?
H19A C19 H19C 109.5 . . ?
H19B C19 H19C 109.5 . . ?

loop_
_geom_bond_atom_site_label_1
_geom_bond_atom_site_label_2
_geom_bond_distance
_geom_bond_site_symmetry_2
_geom_bond_publ_flag
Sn1 O2 2.046(7) . ?
Sn1 C1 2.098(12) . ?
Sn1 C3 2.102(11) . ?
Sn1 O1 2.110(7) . ?
Sn1 O4 2.307(8) . ?
Sn2 O2 2.073(7) . ?
Sn2 O3 2.096(8) . ?
Sn2 C5 2.100(13) . ?
Sn2 C7 2.118(12) . ?
Sn2 O5 2.336(8) . ?
Sn3 C9A 1.99(4) . ?
Sn3 O2 2.088(7) . ?
Sn3 O1 2.125(7) . ?
Sn3 C11 2.142(12) . ?
Sn3 O3 2.164(8) . ?
Sn3 C9 2.17(3) . ?
Sn4 O1 1.989(7) . ?
Sn4 C13 2.125(15) . ?
Sn4 C15 2.172(17) . ?
Sn4 O7 2.204(9) . ?
Sn4 O10 2.305(8) . ?
S1 O6 1.396(11) . ?
S1 O5 1.448(9) . ?
S1 O4 1.469(9) . ?
S1 C17 1.718(14) . ?
S2 O8 1.432(17) . ?
S2 O9 1.441(16) . ?
S2 O7 1.478(10) . ?
S2 C18 1.737(19) . ?
S3 O11 1.330(13) . ?
S3 O10 1.453(8) . ?
S3 O12 1.482(13) . ?
S3 C19 1.728(18) . ?
C1 C2 1.445(17) . ?
C1 H1A 0.9700 . ?
C1 H1B 0.9700 . ?
C2 H2A 0.9600 . ?
C2 H2B 0.9600 . ?
C2 H2C 0.9600 . ?
C3 C4 1.47(2) . ?
C3 H3A 0.9700 . ?
C3 H3B 0.9700 . ?
C4 H4A 0.9600 . ?
C4 H4B 0.9600 . ?
C4 H4C 0.9600 . ?
C5 C6 1.50(3) . ?
C5 C6A 1.55(2) . ?
C5 H5A 0.9700 . ?
C5 H5B 0.9700 . ?
C5 H5C 0.9700 . ?
C5 H5D 0.9700 . ?
C6 H6A 0.9600 . ?
C6 H6B 0.9600 . ?
C6 H6C 0.9600 . ?
C6A H6D 0.9600 . ?
C6A H6E 0.9600 . ?
C6A H6F 0.9600 . ?
C7 C8 1.47(2) . ?
C7 H7A 0.9700 . ?
C7 H7B 0.9700 . ?
C8 H8A 0.9600 . ?
C8 H8B 0.9600 . ?
C8 H8C 0.9600 . ?
C9 C10 1.33(5) . ?
C9 H9A 0.9700 . ?
C9 H9B 0.9700 . ?
C10 H10A 0.9600 . ?
C10 H10B 0.9600 . ?
C10 H10C 0.9600 . ?
C9A C10A 1.52(7) . ?
C9A H9C 0.9700 . ?
C9A H9D 0.9700 . ?
C10A H10D 0.9600 . ?
C10A H10E 0.9600 . ?
C10A H10F 0.9600 . ?
C11 C12 1.483(19) . ?
C11 H11A 0.9700 . ?
C11 H11B 0.9700 . ?
C12 H12A 0.9600 . ?
C12 H12B 0.9600 . ?
C12 H12C 0.9600 . ?
C13 C14 1.483(15) . ?
C13 H13A 0.9700 . ?
C13 H13B 0.9700 . ?
C14 H14A 0.9600 . ?
C14 H14B 0.9600 . ?
C14 H14C 0.9600 . ?
C15 C16 1.468(17) . ?
C15 H15A 0.9700 . ?
C15 H15B 0.9700 . ?
C16 H16A 0.9600 . ?
C16 H16B 0.9600 . ?
C16 H16C 0.9600 . ?
C17 H17A 0.9600 . ?
C17 H17B 0.9600 . ?
C17 H17C 0.9600 . ?
C18 H18A 0.9600 . ?
C18 H18B 0.9600 . ?
C18 H18C 0.9600 . ?
C19 H19A 0.9600 . ?
C19 H19B 0.9600 . ?
C19 H19C 0.9600 . ?
